data_9007997
loop_
_publ_author_name
'Amor, R. B.'
'Zid, M. F.'

_publ_section_title
;
 NaCa1.5(NbO)2O2(AsO4)2
;
_journal_name_full 'Acta Crystallographica, Section E'
_journal_page_first i228
_journal_page_last i230
_journal_paper_doi 10.1107/S1600536805031429
_journal_volume 61
_journal_year 2005
_chemical_compound_source Synthetic
_chemical_formula_structural NaCa1.5(NbO)2O2(AsO4)2
_chemical_formula_sum 'As2 Ca1.5 Na Nb2 O12'
_space_group_IT_number 15
_symmetry_space_group_name_Hall '-C 2yc'
_symmetry_space_group_name_H-M 'C 1 2/c 1'
_cell_angle_alpha 90
_cell_angle_beta 113.8270
_cell_angle_gamma 90
_cell_length_a 6.730
_cell_length_b 22.302
_cell_length_c 7.4309
_cell_formula_units_Z 4
_cell_volume 1020.262
_database_code_amcsd 0010458
_exptl_crystal_density_diffrn 3.976
_cod_original_cell_volume 1020.263
_cod_original_formula_sum 'Na Ca1.5 Nb2 As2 O12'
_cod_database_code 9007997
_amcsd_formula_title NaCa1.5(NbO)2O2(AsO4)2

loop_
_space_group_symop_operation_xyz
x,y,z
1/2+x,1/2+y,z
x,-y,1/2+z
1/2+x,1/2-y,1/2+z
-x,y,1/2-z
1/2-x,1/2+y,1/2-z
-x,-y,-z
1/2-x,1/2-y,-z

loop_
_atom_site_aniso_label
_atom_site_aniso_U_11
_atom_site_aniso_U_22
_atom_site_aniso_U_33
_atom_site_aniso_U_12
_atom_site_aniso_U_13
_atom_site_aniso_U_23
Na 0.02010 0.01830 0.06000 0.00000 0.01040 0.00000
Ca1 0.00900 0.00750 0.00910 0.00000 0.00510 0.00000
Ca2 0.01890 0.01200 0.03200 0.00000 0.00740 0.00000
Nb 0.00677 0.00712 0.00501 0.00071 0.00274 -0.00041
As1 0.00533 0.00707 0.01400 0.00000 0.00240 0.00000
As2 0.00513 0.00619 0.00617 0.00000 0.00254 0.00000
O1 0.01960 0.00800 0.01970 -0.00230 0.01520 -0.00440
O2 0.01240 0.00890 0.00450 0.00000 0.00360 0.00000
O3 0.01720 0.01180 0.01260 -0.00120 0.00810 -0.00190
O4 0.00660 0.01400 0.01480 0.00200 0.00330 0.00430
O5 0.01020 0.02540 0.01950 0.00930 0.00740 0.01300
O6 0.01190 0.01820 0.03250 0.00250 0.00810 -0.01220
O7 0.01310 0.00920 0.00680 0.00000 0.00560 0.00000

loop_
_atom_site_label
_atom_site_fract_x
_atom_site_fract_y
_atom_site_fract_z
_atom_site_occupancy
_atom_site_U_iso_or_equiv
Na 0.50000 0.44084 0.75000 1.00000 0.03470
Ca1 0.00000 0.48192 0.25000 0.87000 0.00806
Ca2 -0.50000 0.27733 0.25000 0.63000 0.02190
Nb 0.00565 0.35792 0.51029 1.00000 0.00618
As1 0.50000 0.41796 0.25000 1.00000 0.00927
As2 0.00000 0.22198 0.25000 1.00000 0.00575
O1 -0.09770 0.26328 0.38580 1.00000 0.01340
O2 0.00000 0.32411 0.75000 1.00000 0.00860
O3 0.07520 0.43450 0.58140 1.00000 0.01320
O4 -0.32210 0.36857 0.41470 1.00000 0.01220
O5 0.31180 0.32501 0.59450 1.00000 0.01790
O6 -0.63030 0.45972 0.35180 1.00000 0.02120
O7 0.00000 0.37148 0.25000 1.00000 0.00920

loop_
_cod_related_entry_id
_cod_related_entry_database
_cod_related_entry_code
1 AMCSD 0010458
